data_1503849
loop_
_publ_author_name
'Ueki, Hisanori'
'Soloshonok, Vadim A.'

_publ_section_title
;
 New sterically driven mode for generation of helical chirality.
;
_journal_issue 8
_journal_name_full 'Organic letters'
_journal_page_first 1797
_journal_page_last 1800
_journal_paper_doi 10.1021/ol900357d
_journal_volume 11
_journal_year 2009
_chemical_absolute_configuration syn
_chemical_formula_moiety 'C13 H19 N O'
_chemical_formula_sum 'C13 H19 N O'
_chemical_formula_weight 205.29
_chemical_name_systematic
; 
 ? 
;
_space_group_IT_number 92
_symmetry_cell_setting tetragonal
_symmetry_space_group_name_Hall 'P 4abw 2nw'
_symmetry_space_group_name_H-M 'P 41 21 2'
_atom_sites_solution_hydrogens geom
_atom_sites_solution_primary direct
_atom_sites_solution_secondary difmap
_audit_creation_method SHELXL-97
_cell_angle_alpha 90.00
_cell_angle_beta 90.00
_cell_angle_gamma 90.00
_cell_formula_units_Z 8
_cell_length_a 11.298(2)
_cell_length_b 11.298(2)
_cell_length_c 19.444(2)
_cell_measurement_reflns_used 7200
_cell_measurement_temperature 100(2)
_cell_measurement_theta_max 28.25
_cell_measurement_theta_min 2.55
_cell_volume 2481.9(7)
_computing_cell_refinement 'Bruker SMART'
_computing_data_collection 'Bruker SMART'
_computing_data_reduction 'Bruker SAINT'
_computing_molecular_graphics 'SHELXTL (Sheldrick, 2000)'
_computing_publication_material 'SHELXTL (Sheldrick, 2000)'
_computing_structure_refinement 'SHELXTL (Sheldrick, 2000)'
_computing_structure_solution 'SHELXTL (Sheldrick, 2000)'
_diffrn_ambient_temperature 100(2)
_diffrn_measured_fraction_theta_full 0.999
_diffrn_measured_fraction_theta_max 0.999
_diffrn_measurement_device_type 'Bruker APEX'
_diffrn_measurement_method '\w scans'
_diffrn_radiation_monochromator graphite
_diffrn_radiation_source 'fine-focus sealed tube'
_diffrn_radiation_type MoK\a
_diffrn_radiation_wavelength 0.71073
_diffrn_reflns_av_R_equivalents 0.0214
_diffrn_reflns_av_sigmaI/netI 0.0154
_diffrn_reflns_limit_h_max 13
_diffrn_reflns_limit_h_min -13
_diffrn_reflns_limit_k_max 13
_diffrn_reflns_limit_k_min -13
_diffrn_reflns_limit_l_max 23
_diffrn_reflns_limit_l_min -19
_diffrn_reflns_number 16565
_diffrn_reflns_theta_full 26.00
_diffrn_reflns_theta_max 26.00
_diffrn_reflns_theta_min 2.08
_diffrn_standards_number 0
_exptl_absorpt_coefficient_mu 0.069
_exptl_absorpt_correction_T_max 0.9864
_exptl_absorpt_correction_T_min 0.9717
_exptl_absorpt_correction_type multi-scan
_exptl_absorpt_process_details 'SADABS (Sheldrick 2002)'
_exptl_crystal_colour colorless
_exptl_crystal_density_diffrn 1.099
_exptl_crystal_density_method 'not measured'
_exptl_crystal_description prism
_exptl_crystal_F_000 896
_exptl_crystal_size_max 0.42
_exptl_crystal_size_mid 0.23
_exptl_crystal_size_min 0.20
_refine_diff_density_max 0.186
_refine_diff_density_min -0.140
_refine_diff_density_rms 0.033
_refine_ls_abs_structure_details 'Flack H D (1983), Acta Cryst. A39, 876-881'
_refine_ls_abs_structure_Flack 0.0(11)
_refine_ls_extinction_method SHELXL
_refine_ls_goodness_of_fit_ref 0.998
_refine_ls_hydrogen_treatment mixed
_refine_ls_matrix_type full
_refine_ls_number_parameters 143
_refine_ls_number_reflns 2434
_refine_ls_number_restraints 0
_refine_ls_restrained_S_all 0.998
_refine_ls_R_factor_all 0.0321
_refine_ls_R_factor_gt 0.0314
_refine_ls_shift/su_max 0.001
_refine_ls_shift/su_mean 0.000
_refine_ls_structure_factor_coef Fsqd
_refine_ls_weighting_details 'calc w=1/[\s^2^(Fo^2^)+(0.1000P)^2^+0.0000P] where P=(Fo^2^+2Fc^2^)/3'
_refine_ls_weighting_scheme calc
_refine_ls_wR_factor_gt 0.1052
_refine_ls_wR_factor_ref 0.1068
_reflns_number_gt 2377
_reflns_number_total 2434
_reflns_threshold_expression I>2\s(I)
_cod_data_source_file ol900357d_si_003.cif
_cod_data_source_block 06141
_cod_depositor_comments
;
The following automatic conversions were performed:

'_symmetry_cell_setting' value 'Tetragonal' changed to 'tetragonal'
according to /home/saulius/struct/CIF-dictionaries/cif_core.dic
dictionary named 'cif_core.dic' version 2.4.2 from 2011-04-26.

Automatic conversion script
Id: cif_fix_values 1715 2011-07-08 13:25:40Z adriana 
;
_cod_database_code 1503849

loop_
_symmetry_equiv_pos_as_xyz
'x, y, z'
'-x, -y, z+1/2'
'-y+1/2, x+1/2, z+1/4'
'y+1/2, -x+1/2, z+3/4'
'-x+1/2, y+1/2, -z+1/4'
'x+1/2, -y+1/2, -z+3/4'
'y, x, -z'
'-y, -x, -z+1/2'

loop_
_atom_site_label
_atom_site_type_symbol
_atom_site_fract_x
_atom_site_fract_y
_atom_site_fract_z
_atom_site_U_iso_or_equiv
_atom_site_adp_type
_atom_site_occupancy
_atom_site_symmetry_multiplicity
_atom_site_calc_flag
_atom_site_refinement_flags
O1 O 0.58426(7) -0.00006(7) 0.08116(4) 0.0310(2) Uani 1 1 d .
N1 N 0.55281(7) 0.07658(8) 0.18578(5) 0.0240(2) Uani 1 1 d .
H1N H 0.5569(11) 0.0724(10) 0.2336(7) 0.029 Uiso 1 1 d .
C1 C 0.67832(11) -0.21012(10) 0.13051(6) 0.0344(3) Uani 1 1 d .
H1A H 0.7314 -0.2701 0.1499 0.052 Uiso 1 1 calc R
H1B H 0.7049 -0.1891 0.0841 0.052 Uiso 1 1 calc R
H1C H 0.5977 -0.2418 0.1283 0.052 Uiso 1 1 calc R
C2 C 0.64450(12) -0.13302(11) 0.24916(6) 0.0357(3) Uani 1 1 d .
H2A H 0.5627 -0.1620 0.2494 0.054 Uiso 1 1 calc R
H2B H 0.6506 -0.0632 0.2788 0.054 Uiso 1 1 calc R
H2C H 0.6973 -0.1952 0.2663 0.054 Uiso 1 1 calc R
C3 C 0.80580(10) -0.04687(11) 0.17564(7) 0.0360(3) Uani 1 1 d .
H3A H 0.8620 -0.1053 0.1935 0.054 Uiso 1 1 calc R
H3B H 0.8076 0.0240 0.2047 0.054 Uiso 1 1 calc R
H3C H 0.8277 -0.0256 0.1285 0.054 Uiso 1 1 calc R
C4 C 0.67990(9) -0.09995(9) 0.17607(5) 0.0255(2) Uani 1 1 d .
C5 C 0.59917(8) -0.00523(9) 0.14380(5) 0.0223(2) Uani 1 1 d .
C6 C 0.47981(9) 0.17217(9) 0.15836(5) 0.0231(2) Uani 1 1 d .
H6 H 0.5134 0.1960 0.1128 0.028 Uiso 1 1 calc R
C7 C 0.48626(10) 0.27925(9) 0.20632(6) 0.0285(3) Uani 1 1 d .
H7A H 0.4544 0.2578 0.2515 0.043 Uiso 1 1 calc R
H7B H 0.4396 0.3443 0.1869 0.043 Uiso 1 1 calc R
H7C H 0.5689 0.3043 0.2113 0.043 Uiso 1 1 calc R
C8 C 0.35171(9) 0.13483(9) 0.14711(5) 0.0233(2) Uani 1 1 d .
C9 C 0.28441(10) 0.19243(11) 0.09813(6) 0.0340(3) Uani 1 1 d .
H9 H 0.3203 0.2505 0.0696 0.041 Uiso 1 1 calc R
C10 C 0.16484(11) 0.16655(13) 0.09001(7) 0.0418(3) Uani 1 1 d .
H10 H 0.1195 0.2079 0.0566 0.050 Uiso 1 1 calc R
C11 C 0.11248(10) 0.08198(12) 0.12984(7) 0.0425(3) Uani 1 1 d .
H11 H 0.0309 0.0640 0.1241 0.051 Uiso 1 1 calc R
C12 C 0.17901(12) 0.02266(11) 0.17865(8) 0.0446(3) Uani 1 1 d .
H12 H 0.1430 -0.0367 0.2062 0.054 Uiso 1 1 calc R
C13 C 0.29825(10) 0.04932(10) 0.18764(7) 0.0337(3) Uani 1 1 d .
H13 H 0.3431 0.0088 0.2216 0.040 Uiso 1 1 calc R

loop_
_atom_site_aniso_label
_atom_site_aniso_U_11
_atom_site_aniso_U_22
_atom_site_aniso_U_33
_atom_site_aniso_U_23
_atom_site_aniso_U_13
_atom_site_aniso_U_12
O1 0.0352(4) 0.0393(4) 0.0186(4) -0.0035(3) -0.0014(3) 0.0045(3)
N1 0.0264(4) 0.0289(5) 0.0165(4) 0.0007(3) -0.0003(3) 0.0040(3)
C1 0.0361(6) 0.0297(6) 0.0374(6) -0.0061(4) 0.0011(5) 0.0032(5)
C2 0.0418(6) 0.0349(6) 0.0303(6) 0.0071(5) 0.0025(5) 0.0111(4)
C3 0.0253(5) 0.0367(6) 0.0458(7) 0.0015(5) -0.0083(5) -0.0010(5)
C4 0.0239(5) 0.0268(5) 0.0259(5) -0.0025(4) -0.0012(4) 0.0030(4)
C5 0.0199(5) 0.0286(5) 0.0184(5) -0.0007(4) -0.0001(4) -0.0021(4)
C6 0.0233(5) 0.0253(5) 0.0208(5) 0.0024(4) 0.0014(4) 0.0006(4)
C7 0.0307(5) 0.0248(5) 0.0300(6) 0.0001(4) -0.0020(4) -0.0016(4)
C8 0.0241(5) 0.0247(5) 0.0212(5) -0.0055(4) 0.0029(4) 0.0014(3)
C9 0.0300(6) 0.0427(6) 0.0291(6) 0.0056(5) 0.0009(4) 0.0004(5)
C10 0.0293(6) 0.0583(8) 0.0377(7) -0.0056(6) -0.0060(5) 0.0075(5)
C11 0.0239(5) 0.0422(7) 0.0613(9) -0.0210(6) 0.0024(5) -0.0029(5)
C12 0.0348(6) 0.0290(6) 0.0700(9) -0.0001(6) 0.0139(6) -0.0045(5)
C13 0.0300(6) 0.0267(5) 0.0444(7) 0.0046(5) 0.0052(5) 0.0007(4)

loop_
_atom_type_symbol
_atom_type_description
_atom_type_scat_dispersion_real
_atom_type_scat_dispersion_imag
_atom_type_scat_source
C C 0.0033 0.0016 'International Tables Vol C Tables 4.2.6.8 and 6.1.1.4'
H H 0.0000 0.0000 'International Tables Vol C Tables 4.2.6.8 and 6.1.1.4'
N N 0.0061 0.0033 'International Tables Vol C Tables 4.2.6.8 and 6.1.1.4'
O O 0.0106 0.0060 'International Tables Vol C Tables 4.2.6.8 and 6.1.1.4'

loop_
_geom_angle_atom_site_label_1
_geom_angle_atom_site_label_2
_geom_angle_atom_site_label_3
_geom_angle
C5 N1 C6 120.58(9)
C5 N1 H1N 123.6(8)
C6 N1 H1N 115.5(8)
C4 C1 H1A 109.5
C4 C1 H1B 109.5
H1A C1 H1B 109.5
C4 C1 H1C 109.5
H1A C1 H1C 109.5
H1B C1 H1C 109.5
C4 C2 H2A 109.5
C4 C2 H2B 109.5
H2A C2 H2B 109.5
C4 C2 H2C 109.5
H2A C2 H2C 109.5
H2B C2 H2C 109.5
C4 C3 H3A 109.5
C4 C3 H3B 109.5
H3A C3 H3B 109.5
C4 C3 H3C 109.5
H3A C3 H3C 109.5
H3B C3 H3C 109.5
C2 C4 C1 109.76(9)
C2 C4 C5 113.28(8)
C1 C4 C5 108.84(9)
C2 C4 C3 110.03(9)
C1 C4 C3 108.91(9)
C5 C4 C3 105.88(8)
O1 C5 N1 121.11(9)
O1 C5 C4 121.15(9)
N1 C5 C4 117.56(8)
N1 C6 C8 112.60(8)
N1 C6 C7 109.61(8)
C8 C6 C7 110.61(8)
N1 C6 H6 108.0
C8 C6 H6 108.0
C7 C6 H6 108.0
C6 C7 H7A 109.5
C6 C7 H7B 109.5
H7A C7 H7B 109.5
C6 C7 H7C 109.5
H7A C7 H7C 109.5
H7B C7 H7C 109.5
C9 C8 C13 118.73(10)
C9 C8 C6 119.43(10)
C13 C8 C6 121.71(10)
C8 C9 C10 120.91(12)
C8 C9 H9 119.5
C10 C9 H9 119.5
C11 C10 C9 120.24(12)
C11 C10 H10 119.9
C9 C10 H10 119.9
C10 C11 C12 119.53(11)
C10 C11 H11 120.2
C12 C11 H11 120.2
C11 C12 C13 120.48(12)
C11 C12 H12 119.8
C13 C12 H12 119.8
C8 C13 C12 120.10(12)
C8 C13 H13 119.9
C12 C13 H13 119.9

loop_
_geom_bond_atom_site_label_1
_geom_bond_atom_site_label_2
_geom_bond_distance
O1 C5 1.2309(13)
N1 C5 1.3398(13)
N1 C6 1.4598(13)
N1 H1N 0.931(14)
C1 C4 1.5279(14)
C1 H1A 0.9800
C1 H1B 0.9800
C1 H1C 0.9800
C2 C4 1.5228(16)
C2 H2A 0.9800
C2 H2B 0.9800
C2 H2C 0.9800
C3 C4 1.5437(15)
C3 H3A 0.9800
C3 H3B 0.9800
C3 H3C 0.9800
C4 C5 1.5397(14)
C6 C8 1.5233(14)
C6 C7 1.5292(14)
C6 H6 1.0000
C7 H7A 0.9800
C7 H7B 0.9800
C7 H7C 0.9800
C8 C9 1.3815(16)
C8 C13 1.3853(15)
C9 C10 1.3911(17)
C9 H9 0.9500
C10 C11 1.3648(19)
C10 H10 0.9500
C11 C12 1.384(2)
C11 H11 0.9500
C12 C13 1.3915(17)
C12 H12 0.9500
C13 H13 0.9500

loop_
_geom_hbond_atom_site_label_D
_geom_hbond_atom_site_label_H
_geom_hbond_atom_site_label_A
_geom_hbond_distance_DH
_geom_hbond_distance_HA
_geom_hbond_distance_DA
_geom_hbond_angle_DHA
_geom_hbond_site_symmetry_A
N1 H1N O1 0.931(14) 2.008(14) 2.8902(12) 157.5(11) 3_545

loop_
_geom_torsion_atom_site_label_1
_geom_torsion_atom_site_label_2
_geom_torsion_atom_site_label_3
_geom_torsion_atom_site_label_4
_geom_torsion
C6 N1 C5 O1 2.05(14)
C6 N1 C5 C4 177.23(9)
C2 C4 C5 O1 -152.07(10)
C1 C4 C5 O1 -29.68(13)
C3 C4 C5 O1 87.26(12)
C2 C4 C5 N1 32.75(12)
C1 C4 C5 N1 155.15(9)
C3 C4 C5 N1 -87.92(11)
C5 N1 C6 C8 82.58(11)
C5 N1 C6 C7 -153.85(9)
N1 C6 C8 C9 -153.96(10)
C7 C6 C8 C9 83.02(12)
N1 C6 C8 C13 30.11(13)
C7 C6 C8 C13 -92.91(11)
C13 C8 C9 C10 0.81(18)
C6 C8 C9 C10 -175.24(10)
C8 C9 C10 C11 -1.1(2)
C9 C10 C11 C12 0.39(19)
C10 C11 C12 C13 0.50(19)
C9 C8 C13 C12 0.08(17)
C6 C8 C13 C12 176.04(10)
C11 C12 C13 C8 -0.73(19)

loop_
_cod_related_entry_id
_cod_related_entry_code
_cod_related_entry_database
1 5324626 ChemSpider
